data_7107398
loop_
_publ_author_name
'Vincent Cesar'
'Jean-Christophe Tourneux'
'Nadia Vujkovic'
'Remy Brousses'
'Noel Lugan'
'Guy Lavigne'

_publ_section_title
;
 Interplay between an elusive 4-(isopropylamino)imidazol-2-ylidene and its
 isolable mesoionic tautomer, and associated reactivities
;
_journal_name_full 'Chem. Commun.'
_journal_page_first 2349
_journal_paper_doi 10.1039/c2cc17870b
_journal_volume 48
_journal_year 2012
_chemical_formula_moiety 'C32 H41 Cl N3 O Rh'
_chemical_formula_sum 'C32 H41 Cl N3 O Rh'
_chemical_formula_weight 622.04
_chemical_name_systematic
;
?
;
_space_group_IT_number 2
_symmetry_cell_setting triclinic
_symmetry_Int_Tables_number 2
_symmetry_space_group_name_Hall '-P 1'
_symmetry_space_group_name_H-M 'P -1'
_atom_sites_solution_hydrogens geom
_atom_sites_solution_primary direct
_atom_sites_solution_secondary difmap
_audit_creation_date 2010-04-21T08:50:29-00:00
_audit_creation_method 'WinGX routine CIF_UPDATE'
_cell_angle_alpha 87.110(5)
_cell_angle_beta 86.360(5)
_cell_angle_gamma 88.950(5)
_cell_formula_units_Z 2
_cell_length_a 8.355(5)
_cell_length_b 12.164(5)
_cell_length_c 15.375(5)
_cell_measurement_reflns_used 9999
_cell_measurement_temperature 160(2)
_cell_measurement_theta_max 40.62
_cell_measurement_theta_min 2.09
_cell_volume 1557.2(12)
_computing_structure_refinement 'SHELXL-97 (Sheldrick, 2008)'
_diffrn_ambient_temperature 160(2)
_diffrn_measured_fraction_theta_full 0.984
_diffrn_measured_fraction_theta_max 0.984
_diffrn_measurement_device_type 'Bruker D8 Apex II'
_diffrn_measurement_method \f
_diffrn_radiation_monochromator graphite
_diffrn_radiation_probe x-ray
_diffrn_radiation_source 'sealed tube'
_diffrn_radiation_type MoK\a
_diffrn_radiation_wavelength 0.71073
_diffrn_reflns_av_R_equivalents 0.0
_diffrn_reflns_av_unetI/netI 0.0124
_diffrn_reflns_limit_h_max 10
_diffrn_reflns_limit_h_min -10
_diffrn_reflns_limit_k_max 15
_diffrn_reflns_limit_k_min -15
_diffrn_reflns_limit_l_max 19
_diffrn_reflns_limit_l_min 0
_diffrn_reflns_number 13874
_diffrn_reflns_theta_full 26.37
_diffrn_reflns_theta_max 26.37
_diffrn_reflns_theta_min 2.09
_diffrn_standards_decay_% 0
_diffrn_standards_interval_count 0
_diffrn_standards_number 0
_exptl_absorpt_coefficient_mu 0.662
_exptl_absorpt_correction_T_max 1.000
_exptl_absorpt_correction_T_min 0.854
_exptl_absorpt_correction_type multi-scan
_exptl_absorpt_process_details
;
'TWINABS (Bruker, V1.05)
;
_exptl_crystal_colour brown
_exptl_crystal_density_diffrn 1.327
_exptl_crystal_density_method 'not measured'
_exptl_crystal_description parallelepiped
_exptl_crystal_F_000 648
_exptl_crystal_size_max 0.30
_exptl_crystal_size_mid 0.25
_exptl_crystal_size_min 0.20
_refine_diff_density_max 0.661
_refine_diff_density_min -0.777
_refine_diff_density_rms 0.088
_refine_ls_extinction_method none
_refine_ls_goodness_of_fit_ref 1.033
_refine_ls_hydrogen_treatment mixed
_refine_ls_matrix_type full
_refine_ls_number_parameters 364
_refine_ls_number_reflns 13784
_refine_ls_number_restraints 4
_refine_ls_restrained_S_all 1.033
_refine_ls_R_factor_all 0.0407
_refine_ls_R_factor_gt 0.0361
_refine_ls_shift/su_max 0.001
_refine_ls_shift/su_mean 0.000
_refine_ls_structure_factor_coef Fsqd
_refine_ls_weighting_details 'calc w=1/[\s^2^(Fo^2^)+(0.0813P)^2^+3.4843P] where P=(Fo^2^+2Fc^2^)/3'
_refine_ls_weighting_scheme calc
_refine_ls_wR_factor_gt 0.1214
_refine_ls_wR_factor_ref 0.1297
_reflns_number_gt 12973
_reflns_number_total 13874
_reflns_threshold_expression >2sigma(I)
_cod_data_source_file c2cc17870b.txt
_cod_data_source_block complex_8
_cod_original_cell_volume 1557.3(12)
_cod_database_code 7107398

loop_
_symmetry_equiv_pos_as_xyz
'x, y, z'
'-x, -y, -z'

loop_
_atom_site_label
_atom_site_type_symbol
_atom_site_fract_x
_atom_site_fract_y
_atom_site_fract_z
_atom_site_U_iso_or_equiv
_atom_site_adp_type
_atom_site_occupancy
_atom_site_symmetry_multiplicity
_atom_site_calc_flag
_atom_site_refinement_flags
C1 C 0.2628(3) 0.2325(2) 0.70533(16) 0.0168(5) Uani 1 1 d .
C2 C 0.1673(3) 0.0783(2) 0.78853(17) 0.0182(5) Uani 1 1 d .
C3 C 0.1812(3) 0.0504(2) 0.69275(17) 0.0182(5) Uani 1 1 d .
C4 C 0.0610(4) -0.0885(3) 0.8571(2) 0.0312(7) Uani 1 1 d .
H4 H 0.0645 -0.1124 0.7970 0.037 Uiso 1 1 calc R
C5 C -0.1122(5) -0.0881(3) 0.8968(3) 0.0465(9) Uani 1 1 d .
H5A H -0.1132 -0.0681 0.9564 0.070 Uiso 1 1 calc R
H5B H -0.1562 -0.1601 0.8944 0.070 Uiso 1 1 calc R
H5C H -0.1754 -0.0357 0.8644 0.070 Uiso 1 1 calc R
C6 C 0.1704(5) -0.1632(3) 0.9127(3) 0.0453(9) Uani 1 1 d .
H6A H 0.2784 -0.1605 0.8874 0.068 Uiso 1 1 calc R
H6B H 0.1333 -0.2376 0.9142 0.068 Uiso 1 1 calc R
H6C H 0.1674 -0.1381 0.9710 0.068 Uiso 1 1 calc R
C11 C 0.1690(3) 0.4173(2) 0.57669(18) 0.0209(5) Uani 1 1 d D
C12 C 0.0718(3) 0.4323(2) 0.65404(19) 0.0228(6) Uani 1 1 d D
C13 C 0.0122(4) 0.5455(3) 0.6857(2) 0.0379(8) Uani 1 1 d .
H13A H -0.0924 0.5370 0.7163 0.046 Uiso 1 1 calc R
H13B H -0.0001 0.5956 0.6354 0.046 Uiso 1 1 calc R
C14 C 0.1277(5) 0.5958(3) 0.7467(3) 0.0454(9) Uani 1 1 d .
H14A H 0.1145 0.6753 0.7432 0.054 Uiso 1 1 calc R
H14B H 0.0986 0.5704 0.8064 0.054 Uiso 1 1 calc R
C15 C 0.3050(4) 0.5665(3) 0.7251(2) 0.0361(7) Uani 1 1 d D
C16 C 0.3819(3) 0.5703(3) 0.6429(2) 0.0362(8) Uani 1 1 d D
C17 C 0.3048(5) 0.6062(3) 0.5582(2) 0.0424(9) Uani 1 1 d .
H17A H 0.3844 0.6425 0.5185 0.051 Uiso 1 1 calc R
H17B H 0.2191 0.6590 0.5709 0.051 Uiso 1 1 calc R
C18 C 0.2362(4) 0.5078(3) 0.5134(2) 0.0328(7) Uani 1 1 d .
H18A H 0.1518 0.5348 0.4771 0.039 Uiso 1 1 calc R
H18B H 0.3205 0.4764 0.4755 0.039 Uiso 1 1 calc R
C21 C 0.2494(3) 0.2449(2) 0.86764(17) 0.0195(5) Uani 1 1 d .
C22 C 0.3974(3) 0.2249(2) 0.90608(19) 0.0235(6) Uani 1 1 d .
C23 C 0.4259(4) 0.2844(3) 0.97934(19) 0.0281(6) Uani 1 1 d .
H23 H 0.5239 0.2748 1.0045 0.034 Uiso 1 1 calc R
C24 C 0.3112(4) 0.3585(3) 1.01642(19) 0.0287(6) Uani 1 1 d .
C25 C 0.1617(4) 0.3689(3) 0.9796(2) 0.0279(6) Uani 1 1 d .
H25 H 0.0835 0.4148 1.0048 0.034 Uiso 1 1 calc R
C26 C 0.1265(3) 0.3123(2) 0.90614(18) 0.0224(5) Uani 1 1 d .
C27 C 0.5223(4) 0.1420(3) 0.8700(2) 0.0327(7) Uani 1 1 d .
H27A H 0.6186 0.1463 0.9005 0.049 Uiso 1 1 calc R
H27B H 0.5458 0.1589 0.8090 0.049 Uiso 1 1 calc R
H27C H 0.4805 0.0689 0.8781 0.049 Uiso 1 1 calc R
C28 C 0.3486(5) 0.4224(3) 1.0957(2) 0.0468(9) Uani 1 1 d .
H28A H 0.3740 0.4970 1.0772 0.070 Uiso 1 1 calc R
H28B H 0.4384 0.3884 1.1230 0.070 Uiso 1 1 calc R
H28C H 0.2568 0.4220 1.1366 0.070 Uiso 1 1 calc R
C29 C -0.0394(4) 0.3211(3) 0.8707(2) 0.0342(7) Uani 1 1 d .
H29A H -0.1175 0.3361 0.9173 0.051 Uiso 1 1 calc R
H29B H -0.0640 0.2531 0.8459 0.051 Uiso 1 1 calc R
H29C H -0.0414 0.3798 0.8266 0.051 Uiso 1 1 calc R
C31 C 0.2814(3) 0.1503(2) 0.55494(17) 0.0172(5) Uani 1 1 d .
C32 C 0.4462(3) 0.1454(2) 0.52789(19) 0.0207(5) Uani 1 1 d .
C33 C 0.4880(3) 0.1514(2) 0.4375(2) 0.0257(6) Uani 1 1 d .
H33 H 0.5957 0.1497 0.4181 0.031 Uiso 1 1 calc R
C34 C 0.3707(4) 0.1600(2) 0.37607(19) 0.0278(6) Uani 1 1 d .
C35 C 0.2080(4) 0.1595(2) 0.40549(19) 0.0268(6) Uani 1 1 d .
H35 H 0.1301 0.1629 0.3648 0.032 Uiso 1 1 calc R
C36 C 0.1597(3) 0.1540(2) 0.49493(17) 0.0201(5) Uani 1 1 d .
C37 C 0.5749(3) 0.1315(3) 0.5930(2) 0.0267(6) Uani 1 1 d .
H37A H 0.6668 0.0947 0.5666 0.040 Uiso 1 1 calc R
H37B H 0.5340 0.0885 0.6434 0.040 Uiso 1 1 calc R
H37C H 0.6053 0.2025 0.6104 0.040 Uiso 1 1 calc R
C38 C 0.4210(5) 0.1665(4) 0.2787(2) 0.0482(9) Uani 1 1 d .
H38A H 0.5278 0.1945 0.2701 0.072 Uiso 1 1 calc R
H38B H 0.3484 0.2147 0.2485 0.072 Uiso 1 1 calc R
H38C H 0.4184 0.0944 0.2562 0.072 Uiso 1 1 calc R
C39 C -0.0166(3) 0.1524(3) 0.5259(2) 0.0284(6) Uani 1 1 d .
H39A H -0.0811 0.1553 0.4763 0.043 Uiso 1 1 calc R
H39B H -0.0416 0.2148 0.5603 0.043 Uiso 1 1 calc R
H39C H -0.0385 0.0859 0.5606 0.043 Uiso 1 1 calc R
N1 N 0.2234(3) 0.18885(18) 0.78768(14) 0.0186(4) Uani 1 1 d .
N2 N 0.2356(2) 0.14773(18) 0.64836(14) 0.0172(4) Uani 1 1 d .
N3 N 0.1210(3) 0.0256(2) 0.85864(15) 0.0260(5) Uani 1 1 d .
Cl1 Cl 0.58740(8) 0.37119(7) 0.73087(5) 0.03382(18) Uani 1 1 d .
Rh1 Rh 0.31885(2) 0.390881(18) 0.683434(14) 0.01927(7) Uani 1 1 d .
O1 O 0.1553(2) -0.03675(16) 0.65969(12) 0.0245(4) Uani 1 1 d .
H11 H 0.162(4) 0.3483(13) 0.5483(18) 0.020 Uiso 1 1 d D
H12 H -0.010(3) 0.3798(19) 0.675(2) 0.020 Uiso 1 1 d D
H15 H 0.363(4) 0.558(3) 0.7779(13) 0.036 Uiso 1 1 d D
H16 H 0.4979(5) 0.563(3) 0.640(2) 0.036 Uiso 1 1 d D

loop_
_atom_site_aniso_label
_atom_site_aniso_U_11
_atom_site_aniso_U_22
_atom_site_aniso_U_33
_atom_site_aniso_U_23
_atom_site_aniso_U_13
_atom_site_aniso_U_12
C1 0.0137(11) 0.0229(14) 0.0144(12) -0.0033(10) -0.0045(8) -0.0002(9)
C2 0.0221(12) 0.0168(13) 0.0164(13) -0.0023(10) -0.0050(9) -0.0012(9)
C3 0.0174(12) 0.0200(14) 0.0172(13) 0.0000(11) -0.0021(9) -0.0025(9)
C4 0.0548(19) 0.0196(15) 0.0195(15) 0.0008(12) -0.0033(12) -0.0114(13)
C5 0.053(2) 0.034(2) 0.054(2) 0.0017(18) -0.0101(17) -0.0153(16)
C6 0.051(2) 0.030(2) 0.053(2) 0.0094(17) -0.0021(16) -0.0062(14)
C11 0.0241(13) 0.0156(13) 0.0242(14) -0.0007(11) -0.0108(10) -0.0027(10)
C12 0.0249(14) 0.0183(14) 0.0250(15) 0.0064(11) -0.0047(10) -0.0029(10)
C13 0.0382(18) 0.041(2) 0.0361(19) -0.0095(16) -0.0072(13) 0.0097(14)
C14 0.065(2) 0.0333(19) 0.041(2) -0.0196(16) -0.0173(17) 0.0159(17)
C15 0.0506(19) 0.0200(15) 0.0409(19) -0.0096(13) -0.0207(15) -0.0050(13)
C16 0.0420(18) 0.0207(16) 0.047(2) 0.0066(14) -0.0190(14) -0.0132(12)
C17 0.057(2) 0.0268(17) 0.044(2) 0.0154(15) -0.0217(16) -0.0136(15)
C18 0.0411(17) 0.0329(18) 0.0247(16) 0.0082(13) -0.0102(12) -0.0080(13)
C21 0.0287(13) 0.0164(13) 0.0138(12) -0.0015(10) -0.0026(9) -0.0071(10)
C22 0.0271(14) 0.0210(15) 0.0228(14) -0.0010(11) -0.0047(10) -0.0025(10)
C23 0.0364(16) 0.0278(16) 0.0218(15) -0.0014(12) -0.0133(11) -0.0035(12)
C24 0.0480(18) 0.0219(15) 0.0172(14) -0.0027(12) -0.0078(11) -0.0047(12)
C25 0.0406(17) 0.0217(15) 0.0213(15) -0.0034(12) -0.0002(11) 0.0048(11)
C26 0.0297(14) 0.0187(14) 0.0183(13) 0.0019(11) -0.0009(10) -0.0005(10)
C27 0.0321(16) 0.0319(18) 0.0356(18) -0.0065(14) -0.0109(12) 0.0068(12)
C28 0.074(3) 0.038(2) 0.0313(19) -0.0157(16) -0.0177(16) -0.0020(17)
C29 0.0316(16) 0.044(2) 0.0267(17) -0.0015(15) -0.0014(11) 0.0062(13)
C31 0.0215(12) 0.0155(13) 0.0143(12) -0.0014(10) 0.0028(9) -0.0044(9)
C32 0.0274(14) 0.0122(13) 0.0223(15) -0.0002(11) 0.0014(10) -0.0047(9)
C33 0.0300(15) 0.0216(15) 0.0244(15) -0.0038(12) 0.0113(11) -0.0079(11)
C34 0.0464(17) 0.0199(14) 0.0169(14) -0.0018(11) 0.0027(11) -0.0088(12)
C35 0.0396(16) 0.0219(15) 0.0198(14) -0.0028(11) -0.0073(11) -0.0035(11)
C36 0.0256(13) 0.0147(13) 0.0206(13) -0.0028(10) -0.0051(10) -0.0018(10)
C37 0.0199(13) 0.0302(16) 0.0302(16) -0.0030(13) -0.0005(10) -0.0009(10)
C38 0.074(3) 0.050(2) 0.0206(18) -0.0047(16) 0.0069(15) -0.0157(18)
C39 0.0236(14) 0.0332(17) 0.0297(16) -0.0081(13) -0.0071(11) -0.0014(11)
N1 0.0249(11) 0.0173(11) 0.0139(11) 0.0001(9) -0.0030(8) -0.0022(8)
N2 0.0182(10) 0.0174(11) 0.0161(11) -0.0008(9) -0.0005(7) -0.0038(8)
N3 0.0390(14) 0.0229(13) 0.0166(12) 0.0004(10) -0.0033(9) -0.0071(10)
Cl1 0.0265(4) 0.0353(4) 0.0415(4) -0.0026(3) -0.0144(3) -0.0068(3)
Rh1 0.02200(11) 0.01726(11) 0.01934(11) -0.00085(7) -0.00617(8) -0.00501(8)
O1 0.0351(11) 0.0198(10) 0.0190(10) -0.0045(8) 0.0011(7) -0.0079(8)

loop_
_atom_type_symbol
_atom_type_description
_atom_type_scat_dispersion_real
_atom_type_scat_dispersion_imag
_atom_type_scat_source
C C 0.0033 0.0016 'International Tables Vol C Tables 4.2.6.8 and 6.1.1.4'
H H 0 0 'International Tables Vol C Tables 4.2.6.8 and 6.1.1.4'
N N 0.0061 0.0033 'International Tables Vol C Tables 4.2.6.8 and 6.1.1.4'
Cl Cl 0.1484 0.1585 'International Tables Vol C Tables 4.2.6.8 and 6.1.1.4'
Rh Rh -1.1178 0.9187 'International Tables Vol C Tables 4.2.6.8 and 6.1.1.4'
O O 0.0106 0.006 'International Tables Vol C Tables 4.2.6.8 and 6.1.1.4'

loop_
_geom_angle_atom_site_label_1
_geom_angle_atom_site_label_2
_geom_angle_atom_site_label_3
_geom_angle
N1 C1 N2 105.5(2)
N1 C1 Rh1 121.80(18)
N2 C1 Rh1 132.28(18)
N3 C2 N1 122.2(2)
N3 C2 C3 133.9(3)
N1 C2 C3 104.0(2)
O1 C3 N2 126.2(2)
O1 C3 C2 129.3(2)
N2 C3 C2 104.4(2)
N3 C4 C5 107.3(3)
N3 C4 C6 107.3(3)
C5 C4 C6 111.1(3)
N3 C4 H4 110.4
C5 C4 H4 110.4
C6 C4 H4 110.4
C4 C5 H5A 109.5
C4 C5 H5B 109.5
H5A C5 H5B 109.5
C4 C5 H5C 109.5
H5A C5 H5C 109.5
H5B C5 H5C 109.5
C4 C6 H6A 109.5
C4 C6 H6B 109.5
H6A C6 H6B 109.5
C4 C6 H6C 109.5
H6A C6 H6C 109.5
H6B C6 H6C 109.5
C12 C11 C18 126.4(3)
C12 C11 Rh1 72.84(15)
C18 C11 Rh1 110.47(18)
C12 C11 H11 118.2(18)
C18 C11 H11 111.3(18)
Rh1 C11 H11 108.1(18)
C11 C12 C13 124.4(3)
C11 C12 Rh1 68.95(14)
C13 C12 Rh1 114.03(19)
C11 C12 H12 121.6(19)
C13 C12 H12 106.3(19)
Rh1 C12 H12 117.0(18)
C12 C13 C14 112.6(3)
C12 C13 H13A 109.1
C14 C13 H13A 109.1
C12 C13 H13B 109.1
C14 C13 H13B 109.1
H13A C13 H13B 107.8
C15 C14 C13 113.6(3)
C15 C14 H14A 108.8
C13 C14 H14A 108.8
C15 C14 H14B 108.8
C13 C14 H14B 108.8
H14A C14 H14B 107.7
C16 C15 C14 125.8(3)
C16 C15 Rh1 74.02(19)
C14 C15 Rh1 108.0(2)
C16 C15 H15 123(2)
C14 C15 H15 111(2)
Rh1 C15 H15 99(2)
C15 C16 C17 125.5(3)
C15 C16 Rh1 70.77(18)
C17 C16 Rh1 110.5(2)
C15 C16 H16 116(2)
C17 C16 H16 117(2)
Rh1 C16 H16 99(2)
C16 C17 C18 112.1(3)
C16 C17 H17A 109.2
C18 C17 H17A 109.2
C16 C17 H17B 109.2
C18 C17 H17B 109.2
H17A C17 H17B 107.9
C11 C18 C17 114.1(3)
C11 C18 H18A 108.7
C17 C18 H18A 108.7
C11 C18 H18B 108.7
C17 C18 H18B 108.7
H18A C18 H18B 107.6
C22 C21 C26 122.2(2)
C22 C21 N1 117.4(2)
C26 C21 N1 120.4(2)
C23 C22 C21 117.1(3)
C23 C22 C27 120.9(3)
C21 C22 C27 122.0(3)
C22 C23 C24 122.5(3)
C22 C23 H23 118.7
C24 C23 H23 118.7
C25 C24 C23 117.9(3)
C25 C24 C28 121.5(3)
C23 C24 C28 120.6(3)
C26 C25 C24 122.2(3)
C26 C25 H25 118.9
C24 C25 H25 118.9
C25 C26 C21 117.7(3)
C25 C26 C29 120.7(3)
C21 C26 C29 121.5(3)
C22 C27 H27A 109.5
C22 C27 H27B 109.5
H27A C27 H27B 109.5
C22 C27 H27C 109.5
H27A C27 H27C 109.5
H27B C27 H27C 109.5
C24 C28 H28A 109.5
C24 C28 H28B 109.5
H28A C28 H28B 109.5
C24 C28 H28C 109.5
H28A C28 H28C 109.5
H28B C28 H28C 109.5
C26 C29 H29A 109.5
C26 C29 H29B 109.5
H29A C29 H29B 109.5
C26 C29 H29C 109.5
H29A C29 H29C 109.5
H29B C29 H29C 109.5
C32 C31 C36 122.3(2)
C32 C31 N2 118.7(2)
C36 C31 N2 119.0(2)
C33 C32 C31 117.7(3)
C33 C32 C37 120.5(2)
C31 C32 C37 121.7(3)
C34 C33 C32 121.5(3)
C34 C33 H33 119.3
C32 C33 H33 119.3
C33 C34 C35 119.1(3)
C33 C34 C38 119.8(3)
C35 C34 C38 121.1(3)
C34 C35 C36 121.7(3)
C34 C35 H35 119.1
C36 C35 H35 119.1
C35 C36 C31 117.5(2)
C35 C36 C39 121.2(2)
C31 C36 C39 121.3(2)
C32 C37 H37A 109.5
C32 C37 H37B 109.5
H37A C37 H37B 109.5
C32 C37 H37C 109.5
H37A C37 H37C 109.5
H37B C37 H37C 109.5
C34 C38 H38A 109.5
C34 C38 H38B 109.5
H38A C38 H38B 109.5
C34 C38 H38C 109.5
H38A C38 H38C 109.5
H38B C38 H38C 109.5
C36 C39 H39A 109.5
C36 C39 H39B 109.5
H39A C39 H39B 109.5
C36 C39 H39C 109.5
H39A C39 H39C 109.5
H39B C39 H39C 109.5
C1 N1 C2 113.2(2)
C1 N1 C21 123.8(2)
C2 N1 C21 122.7(2)
C3 N2 C1 112.8(2)
C3 N2 C31 120.9(2)
C1 N2 C31 125.6(2)
C2 N3 C4 120.8(2)
C1 Rh1 C11 94.80(10)
C1 Rh1 C12 90.86(10)
C11 Rh1 C12 38.20(11)
C1 Rh1 C15 149.94(12)
C11 Rh1 C15 95.66(11)
C12 Rh1 C15 80.34(11)
C1 Rh1 C16 173.99(11)
C11 Rh1 C16 80.37(10)
C12 Rh1 C16 87.53(10)
C15 Rh1 C16 35.21(13)
C1 Rh1 Cl1 95.60(7)
C11 Rh1 Cl1 147.31(8)
C12 Rh1 Cl1 170.47(8)
C15 Rh1 Cl1 90.61(8)
C16 Rh1 Cl1 86.74(7)

loop_
_geom_bond_atom_site_label_1
_geom_bond_atom_site_label_2
_geom_bond_distance
C1 N1 1.371(3)
C1 N2 1.417(3)
C1 Rh1 1.998(3)
C2 N3 1.268(4)
C2 N1 1.431(3)
C2 C3 1.524(4)
C3 O1 1.228(3)
C3 N2 1.404(3)
C4 N3 1.486(4)
C4 C5 1.535(5)
C4 C6 1.544(5)
C4 H4 0.9800
C5 H5A 0.9600
C5 H5B 0.9600
C5 H5C 0.9600
C6 H6A 0.9600
C6 H6B 0.9600
C6 H6C 0.9600
C11 C12 1.415(4)
C11 C18 1.523(4)
C11 Rh1 2.135(3)
C11 H11 0.9700(3)
C12 C13 1.546(4)
C12 Rh1 2.186(3)
C12 H12 0.9700(4)
C13 C14 1.544(5)
C13 H13A 0.9700
C13 H13B 0.9700
C14 C15 1.537(5)
C14 H14A 0.9700
C14 H14B 0.9700
C15 C16 1.380(5)
C15 Rh1 2.259(3)
C15 H15 0.9700(3)
C16 C17 1.529(5)
C16 Rh1 2.300(3)
C16 H16 0.9700(6)
C17 C18 1.547(5)
C17 H17A 0.9700
C17 H17B 0.9700
C18 H18A 0.9700
C18 H18B 0.9700
C21 C22 1.416(4)
C21 C26 1.421(4)
C21 N1 1.465(3)
C22 C23 1.404(4)
C22 C27 1.535(4)
C23 C24 1.417(4)
C23 H23 0.9300
C24 C25 1.405(4)
C24 C28 1.530(4)
C25 C26 1.401(4)
C25 H25 0.9300
C26 C29 1.521(4)
C27 H27A 0.9600
C27 H27B 0.9600
C27 H27C 0.9600
C28 H28A 0.9600
C28 H28B 0.9600
C28 H28C 0.9600
C29 H29A 0.9600
C29 H29B 0.9600
C29 H29C 0.9600
C31 C32 1.414(4)
C31 C36 1.414(4)
C31 N2 1.462(3)
C32 C33 1.410(4)
C32 C37 1.517(4)
C33 C34 1.402(4)
C33 H33 0.9300
C34 C35 1.405(4)
C34 C38 1.528(4)
C35 C36 1.407(4)
C35 H35 0.9300
C36 C39 1.519(4)
C37 H37A 0.9600
C37 H37B 0.9600
C37 H37C 0.9600
C38 H38A 0.9600
C38 H38B 0.9600
C38 H38C 0.9600
C39 H39A 0.9600
C39 H39B 0.9600
C39 H39C 0.9600
Cl1 Rh1 2.4071(15)
